data_4307080
loop_
_publ_author_name
'Eric C. Brown'
'Itsik Bar-Nahum'
'John T. York'
'Nermeen W. Aboelella'
'William B. Tolman'

_publ_section_title
;
Ligand Structural Effects on Cu2S2 Bonding and Reactivity in Side-On
Disulfido-Bridged Dicopper Complexes
;
_journal_name_full 'Inorganic Chemistry'
_journal_page_first 486
_journal_page_last 496
_journal_paper_doi 10.1021/ic061589r
_journal_volume 46
_journal_year 2007
_chemical_formula_moiety 'C42 H50 Cu2 N4 S2'
_chemical_formula_sum 'C42 H50 Cu2 N4 S2'
_chemical_formula_weight 802.06
_chemical_name_common 04043r
_chemical_name_systematic
; 
 ? 
;
_space_group_IT_number 15
_symmetry_cell_setting monoclinic
_symmetry_space_group_name_Hall '-C 2yc'
_symmetry_space_group_name_H-M 'C 1 2/c 1'
_atom_sites_solution_hydrogens geom
_atom_sites_solution_primary direct
_atom_sites_solution_secondary difmap
_audit_creation_method SHELXL-97
_cell_angle_alpha 90.00
_cell_angle_beta 95.1130(10)
_cell_angle_gamma 90.00
_cell_formula_units_Z 4
_cell_length_a 23.6195(18)
_cell_length_b 10.7047(8)
_cell_length_c 15.6798(12)
_cell_measurement_reflns_used 3837
_cell_measurement_temperature 173(2)
_cell_measurement_theta_max 27.11
_cell_measurement_theta_min 2.42
_cell_volume 3948.7(5)
_computing_cell_refinement 'SAINT, Bruker'
_computing_data_collection 'SMART, Bruker'
_computing_data_reduction 'SAINT, Bruker'
_computing_molecular_graphics 'SHELXTL, Bruker'
_computing_publication_material 'Bruker SHELXTL'
_computing_structure_refinement 'SHELXL-97 (Sheldrick, 1997)'
_computing_structure_solution 'SHELXS-97 (Sheldrick, 1990)'
_diffrn_ambient_temperature 173(2)
_diffrn_measured_fraction_theta_full 0.998
_diffrn_measured_fraction_theta_max 0.998
_diffrn_measurement_device_type 'Siemens SMART Platform CCD'
_diffrn_measurement_method 'area detector, omega scans'
_diffrn_radiation_monochromator graphite
_diffrn_radiation_source 'normal-focus sealed tube'
_diffrn_radiation_type MoK\a
_diffrn_radiation_wavelength 0.71073
_diffrn_reflns_av_R_equivalents 0.0517
_diffrn_reflns_av_sigmaI/netI 0.0387
_diffrn_reflns_limit_h_max 30
_diffrn_reflns_limit_h_min -30
_diffrn_reflns_limit_k_max 13
_diffrn_reflns_limit_k_min -13
_diffrn_reflns_limit_l_max 20
_diffrn_reflns_limit_l_min -20
_diffrn_reflns_number 22982
_diffrn_reflns_theta_full 27.55
_diffrn_reflns_theta_max 27.55
_diffrn_reflns_theta_min 1.73
_exptl_absorpt_coefficient_mu 1.217
_exptl_absorpt_correction_T_max 0.9196
_exptl_absorpt_correction_T_min 0.7928
_exptl_absorpt_correction_type multi-scan
_exptl_absorpt_process_details 'SADABS, R. Blessing, 1995'
_exptl_crystal_colour red
_exptl_crystal_density_diffrn 1.349
_exptl_crystal_density_method 'not measured'
_exptl_crystal_description block
_exptl_crystal_F_000 1680
_exptl_crystal_size_max 0.20
_exptl_crystal_size_mid 0.17
_exptl_crystal_size_min 0.07
_refine_diff_density_max 0.480
_refine_diff_density_min -0.358
_refine_diff_density_rms 0.068
_refine_ls_extinction_method none
_refine_ls_goodness_of_fit_ref 1.059
_refine_ls_hydrogen_treatment riding
_refine_ls_matrix_type full
_refine_ls_number_parameters 232
_refine_ls_number_reflns 4548
_refine_ls_number_restraints 0
_refine_ls_restrained_S_all 1.059
_refine_ls_R_factor_all 0.0461
_refine_ls_R_factor_gt 0.0321
_refine_ls_shift/su_max 0.001
_refine_ls_shift/su_mean 0.000
_refine_ls_structure_factor_coef Fsqd
_refine_ls_weighting_details 'calc w=1/[\s^2^(Fo^2^)+(0.0380P)^2^+4.5340P] where P=(Fo^2^+2Fc^2^)/3'
_refine_ls_weighting_scheme calc
_refine_ls_wR_factor_gt 0.0788
_refine_ls_wR_factor_ref 0.0870
_reflns_number_gt 3693
_reflns_number_total 4548
_reflns_threshold_expression >2sigma(I)
_cod_data_source_file ic061589rsi20060822_025941_1.cif
_cod_data_source_block 04043rm
_cod_database_code 4307080

loop_
_symmetry_equiv_pos_as_xyz
'x, y, z'
'-x, y, -z+1/2'
'x+1/2, y+1/2, z'
'-x+1/2, y+1/2, -z+1/2'
'-x, -y, -z'
'x, -y, z-1/2'
'-x+1/2, -y+1/2, -z'
'x+1/2, -y+1/2, z-1/2'

loop_
_atom_site_label
_atom_site_type_symbol
_atom_site_fract_x
_atom_site_fract_y
_atom_site_fract_z
_atom_site_U_iso_or_equiv
_atom_site_adp_type
_atom_site_occupancy
_atom_site_symmetry_multiplicity
_atom_site_calc_flag
_atom_site_refinement_flags
_atom_site_disorder_assembly
_atom_site_disorder_group
Cu1 Cu 0.220616(10) 0.32999(2) 0.593612(15) 0.01861(8) Uani 1 1 d . . .
S1 S 0.29364(2) 0.27497(5) 0.52602(3) 0.02237(12) Uani 1 1 d . . .
N1 N 0.14451(7) 0.34585(16) 0.62173(11) 0.0213(4) Uani 1 1 d . . .
N2 N 0.25842(7) 0.41514(16) 0.68857(11) 0.0221(4) Uani 1 1 d . . .
C6 C 0.09879(8) 0.3293(2) 0.55550(13) 0.0235(4) Uani 1 1 d . . .
C2 C 0.23153(9) 0.4435(2) 0.75680(13) 0.0235(4) Uani 1 1 d . . .
C4 C 0.13260(9) 0.3826(2) 0.69875(13) 0.0233(4) Uani 1 1 d . . .
C3 C 0.17377(9) 0.4207(2) 0.76333(13) 0.0260(5) Uani 1 1 d . . .
H3A H 0.1608 0.4326 0.8184 0.031 Uiso 1 1 calc R . .
C5 C 0.07134(9) 0.3891(3) 0.71959(15) 0.0339(5) Uani 1 1 d . . .
H5A H 0.0466 0.3553 0.6716 0.051 Uiso 0.50 1 calc PR . .
H5B H 0.0610 0.4763 0.7295 0.051 Uiso 0.50 1 calc PR . .
H5C H 0.0667 0.3399 0.7712 0.051 Uiso 0.50 1 calc PR . .
H5D H 0.0696 0.4257 0.7766 0.051 Uiso 0.50 1 calc PR . .
H5E H 0.0552 0.3047 0.7187 0.051 Uiso 0.50 1 calc PR . .
H5F H 0.0495 0.4411 0.6770 0.051 Uiso 0.50 1 calc PR . .
C15 C 0.36129(9) 0.3805(2) 0.71681(14) 0.0286(5) Uani 1 1 d . . .
C14 C 0.31607(9) 0.4555(2) 0.68407(13) 0.0236(4) Uani 1 1 d . . .
C11 C 0.08443(9) 0.4298(2) 0.50150(14) 0.0300(5) Uani 1 1 d . . .
C7 C 0.07172(9) 0.2134(2) 0.54408(15) 0.0296(5) Uani 1 1 d . . .
C1 C 0.26363(10) 0.5084(2) 0.83167(15) 0.0353(6) Uani 1 1 d . . .
H1A H 0.2944 0.4542 0.8559 0.053 Uiso 1 1 calc R . .
H1B H 0.2377 0.5263 0.8755 0.053 Uiso 1 1 calc R . .
H1C H 0.2796 0.5867 0.8123 0.053 Uiso 1 1 calc R . .
C16 C 0.41636(10) 0.4215(3) 0.70799(17) 0.0379(6) Uani 1 1 d . . .
H16A H 0.4476 0.3719 0.7303 0.046 Uiso 1 1 calc R . .
C19 C 0.32591(10) 0.5666(2) 0.64118(15) 0.0313(5) Uani 1 1 d . . .
C8 C 0.02824(10) 0.2019(3) 0.47837(17) 0.0406(6) Uani 1 1 d . . .
H8A H 0.0088 0.1246 0.4700 0.049 Uiso 1 1 calc R . .
C12 C 0.08949(11) 0.1027(2) 0.59852(18) 0.0420(6) Uani 1 1 d . . .
H12A H 0.0966 0.1290 0.6584 0.063 Uiso 1 1 calc R . .
H12B H 0.1243 0.0668 0.5791 0.063 Uiso 1 1 calc R . .
H12C H 0.0592 0.0398 0.5936 0.063 Uiso 1 1 calc R . .
C13 C 0.11533(12) 0.5517(2) 0.51176(18) 0.0425(6) Uani 1 1 d . . .
H13A H 0.0959 0.6143 0.4741 0.064 Uiso 1 1 calc R . .
H13B H 0.1544 0.5411 0.4965 0.064 Uiso 1 1 calc R . .
H13C H 0.1160 0.5795 0.5714 0.064 Uiso 1 1 calc R . .
C18 C 0.38171(11) 0.6036(3) 0.63433(17) 0.0414(6) Uani 1 1 d . . .
H18A H 0.3890 0.6796 0.6060 0.050 Uiso 1 1 calc R . .
C20 C 0.27739(12) 0.6440(2) 0.6018(2) 0.0474(7) Uani 1 1 d . . .
H20A H 0.2507 0.6611 0.6448 0.071 Uiso 1 1 calc R . .
H20B H 0.2577 0.5983 0.5537 0.071 Uiso 1 1 calc R . .
H20C H 0.2920 0.7230 0.5811 0.071 Uiso 1 1 calc R . .
C9 C 0.01315(11) 0.3017(3) 0.42529(17) 0.0478(7) Uani 1 1 d . . .
H9A H -0.0167 0.2926 0.3809 0.057 Uiso 1 1 calc R . .
C10 C 0.04091(11) 0.4135(3) 0.43622(15) 0.0416(6) Uani 1 1 d . . .
H10A H 0.0304 0.4810 0.3988 0.050 Uiso 1 1 calc R . .
C21 C 0.35147(11) 0.2579(2) 0.75940(18) 0.0421(6) Uani 1 1 d . . .
H21A H 0.3855 0.2058 0.7586 0.063 Uiso 1 1 calc R . .
H21B H 0.3191 0.2153 0.7286 0.063 Uiso 1 1 calc R . .
H21C H 0.3434 0.2727 0.8188 0.063 Uiso 1 1 calc R . .
C17 C 0.42654(11) 0.5317(3) 0.66794(18) 0.0438(7) Uani 1 1 d . . .
H17A H 0.4645 0.5585 0.6633 0.053 Uiso 1 1 calc R . .

loop_
_atom_site_aniso_label
_atom_site_aniso_U_11
_atom_site_aniso_U_22
_atom_site_aniso_U_33
_atom_site_aniso_U_23
_atom_site_aniso_U_13
_atom_site_aniso_U_12
Cu1 0.01338(13) 0.02405(14) 0.01847(13) -0.00233(10) 0.00188(9) -0.00030(9)
S1 0.0135(2) 0.0326(3) 0.0211(2) -0.0061(2) 0.00204(18) -0.0015(2)
N1 0.0142(8) 0.0278(9) 0.0218(9) -0.0010(7) 0.0017(7) 0.0002(7)
N2 0.0181(8) 0.0252(9) 0.0232(9) -0.0048(7) 0.0018(7) -0.0013(7)
C6 0.0138(9) 0.0367(12) 0.0203(10) -0.0028(9) 0.0026(8) 0.0035(8)
C2 0.0216(10) 0.0257(10) 0.0228(10) -0.0036(8) 0.0004(8) 0.0011(8)
C4 0.0191(10) 0.0285(11) 0.0228(10) 0.0021(9) 0.0048(8) 0.0017(8)
C3 0.0223(10) 0.0358(12) 0.0205(10) -0.0026(9) 0.0043(8) 0.0015(9)
C5 0.0191(10) 0.0575(16) 0.0259(11) -0.0046(11) 0.0069(9) 0.0026(10)
C15 0.0207(10) 0.0351(12) 0.0296(11) -0.0082(10) 0.0001(9) -0.0013(9)
C14 0.0195(10) 0.0287(11) 0.0229(10) -0.0083(8) 0.0031(8) -0.0028(8)
C11 0.0232(11) 0.0423(13) 0.0249(11) 0.0011(10) 0.0050(9) 0.0087(10)
C7 0.0157(10) 0.0406(13) 0.0328(12) -0.0040(10) 0.0037(9) 0.0003(9)
C1 0.0264(12) 0.0501(15) 0.0291(12) -0.0173(11) 0.0010(9) -0.0023(11)
C16 0.0184(11) 0.0495(15) 0.0457(14) -0.0130(12) 0.0020(10) 0.0006(10)
C19 0.0311(12) 0.0288(12) 0.0340(12) -0.0048(10) 0.0029(10) -0.0062(10)
C8 0.0239(12) 0.0532(16) 0.0438(15) -0.0169(13) -0.0026(11) -0.0024(11)
C12 0.0292(13) 0.0394(14) 0.0566(17) 0.0035(13) -0.0014(12) -0.0087(11)
C13 0.0429(15) 0.0401(14) 0.0447(15) 0.0129(12) 0.0036(12) 0.0074(12)
C18 0.0428(15) 0.0392(14) 0.0441(15) -0.0036(12) 0.0140(12) -0.0176(12)
C20 0.0445(16) 0.0350(14) 0.0614(19) 0.0109(13) -0.0026(14) -0.0024(12)
C9 0.0285(13) 0.080(2) 0.0321(13) -0.0150(14) -0.0111(11) 0.0108(13)
C10 0.0321(13) 0.0662(19) 0.0258(12) 0.0040(12) -0.0014(10) 0.0166(13)
C21 0.0313(13) 0.0405(15) 0.0525(16) 0.0073(12) -0.0067(11) 0.0036(11)
C17 0.0244(12) 0.0578(17) 0.0510(16) -0.0137(14) 0.0125(11) -0.0136(12)

loop_
_atom_type_symbol
_atom_type_description
_atom_type_scat_dispersion_real
_atom_type_scat_dispersion_imag
_atom_type_scat_source
C C 0.0033 0.0016 'International Tables Vol C Tables 4.2.6.8 and 6.1.1.4'
H H 0.0000 0.0000 'International Tables Vol C Tables 4.2.6.8 and 6.1.1.4'
N N 0.0061 0.0033 'International Tables Vol C Tables 4.2.6.8 and 6.1.1.4'
S S 0.1246 0.1234 'International Tables Vol C Tables 4.2.6.8 and 6.1.1.4'
Cu Cu 0.3201 1.2651 'International Tables Vol C Tables 4.2.6.8 and 6.1.1.4'

loop_
_geom_angle_atom_site_label_1
_geom_angle_atom_site_label_2
_geom_angle_atom_site_label_3
_geom_angle
_geom_angle_site_symmetry_1
_geom_angle_site_symmetry_3
_geom_angle_publ_flag
N1 Cu1 N2 99.43(7) . . ?
N1 Cu1 S1 160.55(5) . . ?
N2 Cu1 S1 99.98(5) . . ?
N1 Cu1 S1 99.72(5) . 7_556 ?
N2 Cu1 S1 160.85(5) . 7_556 ?
S1 Cu1 S1 60.87(2) . 7_556 ?
Cu1 S1 Cu1 119.13(2) . 7_556 ?
Cu1 S1 S1 59.63(2) . 7_556 ?
Cu1 S1 S1 59.51(2) 7_556 7_556 ?
C4 N1 C6 119.18(17) . . ?
C4 N1 Cu1 121.43(14) . . ?
C6 N1 Cu1 119.11(13) . . ?
C2 N2 C14 119.66(17) . . ?
C2 N2 Cu1 121.09(14) . . ?
C14 N2 Cu1 119.16(13) . . ?
C11 C6 C7 121.6(2) . . ?
C11 C6 N1 118.0(2) . . ?
C7 C6 N1 120.39(19) . . ?
N2 C2 C3 124.00(19) . . ?
N2 C2 C1 119.27(19) . . ?
C3 C2 C1 116.69(19) . . ?
N1 C4 C3 123.77(19) . . ?
N1 C4 C5 119.70(18) . . ?
C3 C4 C5 116.50(19) . . ?
C2 C3 C4 128.08(19) . . ?
C2 C3 H3A 116.0 . . ?
C4 C3 H3A 116.0 . . ?
C4 C5 H5A 109.5 . . ?
C4 C5 H5B 109.5 . . ?
H5A C5 H5B 109.5 . . ?
C4 C5 H5C 109.5 . . ?
H5A C5 H5C 109.5 . . ?
H5B C5 H5C 109.5 . . ?
C4 C5 H5D 109.5 . . ?
H5A C5 H5D 141.1 . . ?
H5B C5 H5D 56.3 . . ?
H5C C5 H5D 56.3 . . ?
C4 C5 H5E 109.5 . . ?
H5A C5 H5E 56.3 . . ?
H5B C5 H5E 141.1 . . ?
H5C C5 H5E 56.3 . . ?
H5D C5 H5E 109.5 . . ?
C4 C5 H5F 109.5 . . ?
H5A C5 H5F 56.3 . . ?
H5B C5 H5F 56.3 . . ?
H5C C5 H5F 141.1 . . ?
H5D C5 H5F 109.5 . . ?
H5E C5 H5F 109.5 . . ?
C16 C15 C14 118.2(2) . . ?
C16 C15 C21 120.3(2) . . ?
C14 C15 C21 121.5(2) . . ?
C19 C14 C15 120.8(2) . . ?
C19 C14 N2 118.63(19) . . ?
C15 C14 N2 120.4(2) . . ?
C6 C11 C10 118.2(2) . . ?
C6 C11 C13 121.2(2) . . ?
C10 C11 C13 120.6(2) . . ?
C8 C7 C6 118.1(2) . . ?
C8 C7 C12 120.1(2) . . ?
C6 C7 C12 121.8(2) . . ?
C2 C1 H1A 109.5 . . ?
C2 C1 H1B 109.5 . . ?
H1A C1 H1B 109.5 . . ?
C2 C1 H1C 109.5 . . ?
H1A C1 H1C 109.5 . . ?
H1B C1 H1C 109.5 . . ?
C17 C16 C15 121.5(2) . . ?
C17 C16 H16A 119.3 . . ?
C15 C16 H16A 119.3 . . ?
C18 C19 C14 118.7(2) . . ?
C18 C19 C20 120.4(2) . . ?
C14 C19 C20 121.0(2) . . ?
C9 C8 C7 120.7(3) . . ?
C9 C8 H8A 119.6 . . ?
C7 C8 H8A 119.6 . . ?
C7 C12 H12A 109.5 . . ?
C7 C12 H12B 109.5 . . ?
H12A C12 H12B 109.5 . . ?
C7 C12 H12C 109.5 . . ?
H12A C12 H12C 109.5 . . ?
H12B C12 H12C 109.5 . . ?
C11 C13 H13A 109.5 . . ?
C11 C13 H13B 109.5 . . ?
H13A C13 H13B 109.5 . . ?
C11 C13 H13C 109.5 . . ?
H13A C13 H13C 109.5 . . ?
H13B C13 H13C 109.5 . . ?
C17 C18 C19 120.9(2) . . ?
C17 C18 H18A 119.5 . . ?
C19 C18 H18A 119.5 . . ?
C19 C20 H20A 109.5 . . ?
C19 C20 H20B 109.5 . . ?
H20A C20 H20B 109.5 . . ?
C19 C20 H20C 109.5 . . ?
H20A C20 H20C 109.5 . . ?
H20B C20 H20C 109.5 . . ?
C10 C9 C8 120.4(2) . . ?
C10 C9 H9A 119.8 . . ?
C8 C9 H9A 119.8 . . ?
C9 C10 C11 121.0(3) . . ?
C9 C10 H10A 119.5 . . ?
C11 C10 H10A 119.5 . . ?
C15 C21 H21A 109.5 . . ?
C15 C21 H21B 109.5 . . ?
H21A C21 H21B 109.5 . . ?
C15 C21 H21C 109.5 . . ?
H21A C21 H21C 109.5 . . ?
H21B C21 H21C 109.5 . . ?
C16 C17 C18 119.8(2) . . ?
C16 C17 H17A 120.1 . . ?
C18 C17 H17A 120.1 . . ?

loop_
_geom_bond_atom_site_label_1
_geom_bond_atom_site_label_2
_geom_bond_distance
_geom_bond_site_symmetry_2
_geom_bond_publ_flag
Cu1 N1 1.8964(17) . ?
Cu1 N2 1.8994(17) . ?
Cu1 S1 2.1842(6) . ?
Cu1 S1 2.1868(6) 7_556 ?
S1 Cu1 2.1868(6) 7_556 ?
S1 S1 2.2140(10) 7_556 ?
N1 C4 1.324(3) . ?
N1 C6 1.441(3) . ?
N2 C2 1.327(3) . ?
N2 C14 1.436(3) . ?
C6 C11 1.393(3) . ?
C6 C7 1.399(3) . ?
C2 C3 1.399(3) . ?
C2 C1 1.509(3) . ?
C4 C3 1.401(3) . ?
C4 C5 1.513(3) . ?
C3 H3A 0.9500 . ?
C5 H5A 0.9800 . ?
C5 H5B 0.9800 . ?
C5 H5C 0.9800 . ?
C5 H5D 0.9800 . ?
C5 H5E 0.9800 . ?
C5 H5F 0.9800 . ?
C15 C16 1.391(3) . ?
C15 C14 1.397(3) . ?
C15 C21 1.499(4) . ?
C14 C19 1.396(3) . ?
C11 C10 1.395(3) . ?
C11 C13 1.496(4) . ?
C7 C8 1.394(3) . ?
C7 C12 1.499(4) . ?
C1 H1A 0.9800 . ?
C1 H1B 0.9800 . ?
C1 H1C 0.9800 . ?
C16 C17 1.367(4) . ?
C16 H16A 0.9500 . ?
C19 C18 1.389(3) . ?
C19 C20 1.502(3) . ?
C8 C9 1.381(4) . ?
C8 H8A 0.9500 . ?
C12 H12A 0.9800 . ?
C12 H12B 0.9800 . ?
C12 H12C 0.9800 . ?
C13 H13A 0.9800 . ?
C13 H13B 0.9800 . ?
C13 H13C 0.9800 . ?
C18 C17 1.375(4) . ?
C18 H18A 0.9500 . ?
C20 H20A 0.9800 . ?
C20 H20B 0.9800 . ?
C20 H20C 0.9800 . ?
C9 C10 1.368(4) . ?
C9 H9A 0.9500 . ?
C10 H10A 0.9500 . ?
C21 H21A 0.9800 . ?
C21 H21B 0.9800 . ?
C21 H21C 0.9800 . ?
C17 H17A 0.9500 . ?

loop_
_geom_torsion_atom_site_label_1
_geom_torsion_atom_site_label_2
_geom_torsion_atom_site_label_3
_geom_torsion_atom_site_label_4
_geom_torsion
_geom_torsion_site_symmetry_1
_geom_torsion_site_symmetry_2
_geom_torsion_site_symmetry_3
_geom_torsion_site_symmetry_4
_geom_torsion_publ_flag
N1 Cu1 S1 Cu1 3.84(17) . . . 7_556 ?
N2 Cu1 S1 Cu1 -179.87(6) . . . 7_556 ?
S1 Cu1 S1 Cu1 0.0 7_556 . . 7_556 ?
N1 Cu1 S1 S1 3.84(17) . . . 7_556 ?
N2 Cu1 S1 S1 -179.87(6) . . . 7_556 ?
N2 Cu1 N1 C4 -13.08(18) . . . . ?
S1 Cu1 N1 C4 163.22(13) . . . . ?
S1 Cu1 N1 C4 166.62(16) 7_556 . . . ?
N2 Cu1 N1 C6 160.82(15) . . . . ?
S1 Cu1 N1 C6 -22.9(3) . . . . ?
S1 Cu1 N1 C6 -19.49(16) 7_556 . . . ?
N1 Cu1 N2 C2 12.66(18) . . . . ?
S1 Cu1 N2 C2 -166.08(16) . . . . ?
S1 Cu1 N2 C2 -166.42(13) 7_556 . . . ?
N1 Cu1 N2 C14 -163.79(15) . . . . ?
S1 Cu1 N2 C14 17.46(16) . . . . ?
S1 Cu1 N2 C14 17.1(3) 7_556 . . . ?
C4 N1 C6 C11 92.7(2) . . . . ?
Cu1 N1 C6 C11 -81.4(2) . . . . ?
C4 N1 C6 C7 -90.1(2) . . . . ?
Cu1 N1 C6 C7 95.8(2) . . . . ?
C14 N2 C2 C3 172.7(2) . . . . ?
Cu1 N2 C2 C3 -3.7(3) . . . . ?
C14 N2 C2 C1 -5.1(3) . . . . ?
Cu1 N2 C2 C1 178.49(16) . . . . ?
C6 N1 C4 C3 -169.4(2) . . . . ?
Cu1 N1 C4 C3 4.5(3) . . . . ?
C6 N1 C4 C5 8.5(3) . . . . ?
Cu1 N1 C4 C5 -177.58(17) . . . . ?
N2 C2 C3 C4 -9.8(4) . . . . ?
C1 C2 C3 C4 168.0(2) . . . . ?
N1 C4 C3 C2 9.4(4) . . . . ?
C5 C4 C3 C2 -168.6(2) . . . . ?
C16 C15 C14 C19 2.0(3) . . . . ?
C21 C15 C14 C19 -177.1(2) . . . . ?
C16 C15 C14 N2 177.59(19) . . . . ?
C21 C15 C14 N2 -1.5(3) . . . . ?
C2 N2 C14 C19 -95.1(2) . . . . ?
Cu1 N2 C14 C19 81.4(2) . . . . ?
C2 N2 C14 C15 89.2(3) . . . . ?
Cu1 N2 C14 C15 -94.3(2) . . . . ?
C7 C6 C11 C10 1.6(3) . . . . ?
N1 C6 C11 C10 178.79(19) . . . . ?
C7 C6 C11 C13 -177.3(2) . . . . ?
N1 C6 C11 C13 -0.1(3) . . . . ?
C11 C6 C7 C8 -2.1(3) . . . . ?
N1 C6 C7 C8 -179.2(2) . . . . ?
C11 C6 C7 C12 176.1(2) . . . . ?
N1 C6 C7 C12 -1.0(3) . . . . ?
C14 C15 C16 C17 -0.5(4) . . . . ?
C21 C15 C16 C17 178.7(2) . . . . ?
C15 C14 C19 C18 -2.3(3) . . . . ?
N2 C14 C19 C18 -177.9(2) . . . . ?
C15 C14 C19 C20 176.7(2) . . . . ?
N2 C14 C19 C20 1.1(3) . . . . ?
C6 C7 C8 C9 1.1(4) . . . . ?
C12 C7 C8 C9 -177.1(2) . . . . ?
C14 C19 C18 C17 0.9(4) . . . . ?
C20 C19 C18 C17 -178.1(3) . . . . ?
C7 C8 C9 C10 0.3(4) . . . . ?
C8 C9 C10 C11 -0.8(4) . . . . ?
C6 C11 C10 C9 -0.2(4) . . . . ?
C13 C11 C10 C9 178.7(2) . . . . ?
C15 C16 C17 C18 -0.9(4) . . . . ?
C19 C18 C17 C16 0.7(4) . . . . ?
